data_2243882
loop_
_publ_author_name
'Bandyopadhyay, Uchchhal'
'Sundararaju, Basker'
'Poli, Rinaldo'
'Manoury, Eric'
'Daran, Jean-Claude'

_publ_section_title
;
 Synthesis and crystallographic studies of
 2-(diphenylphosphinothioyl)-2-(3-oxobut-1-en-yl)ferrocene
;
_journal_coeditor_code ZL5019
_journal_issue 8
_journal_name_full 'Acta Crystallographica Section E'
_journal_page_first 853
_journal_page_last 856
_journal_paper_doi 10.1107/S205698902100760X
_journal_volume 77
_journal_year 2021
_chemical_formula_iupac '[Fe (C5 H5) (C21 H18 O P S)]'
_chemical_formula_moiety 'C26 H23 Fe O P S'
_chemical_formula_sum 'C26 H23 Fe O P S'
_chemical_formula_weight 470.32
_chemical_name_systematic
;
2-(Diphenylphosphinothioyl)-2-(3-oxobut-1-en-yl)ferrocene
;
_space_group_crystal_system monoclinic
_space_group_IT_number 14
_space_group_name_Hall '-P 2ybc'
_space_group_name_H-M_alt 'P 1 21/c 1'
_atom_sites_solution_hydrogens geom
_atom_sites_solution_primary direct
_atom_sites_solution_secondary difmap
_audit_creation_method SHELXL-2018/3
_cell_angle_alpha 90
_cell_angle_beta 95.230(4)
_cell_angle_gamma 90
_cell_formula_units_Z 4
_cell_length_a 7.3643(9)
_cell_length_b 17.909(2)
_cell_length_c 16.710(2)
_cell_measurement_reflns_used 4518
_cell_measurement_temperature 110(2)
_cell_measurement_theta_max 24.19
_cell_measurement_theta_min 2.70
_cell_volume 2194.7(4)
_computing_cell_refinement
;
SAINT (Bruker, 2015)
;
_computing_data_collection
;
APEX2 (Bruker, 2015)
;
_computing_data_reduction
;
SAINT (Bruker, 2015)
;
_computing_molecular_graphics
;
ORTEPIII (Burnett & Johnson, 1996); ORTEP-3 for Windows (Farrugia,
2012)
and Mercury (Macrae <i>et al.</i>,  2020)
;
_computing_publication_material
;
SHELXL2018 (Sheldrick, 2015b)
;
_computing_structure_refinement
;
SHELXL2018 (Sheldrick, 2015b)
;
_computing_structure_solution
;
SHELXT (Sheldrick, 2015a)
;
_diffrn_ambient_temperature 110(2)
_diffrn_measured_fraction_theta_full 0.992
_diffrn_measured_fraction_theta_max 0.944
_diffrn_measurement_device_type 'Bruker APEXII CCD'
_diffrn_measurement_method '\f and \w scans'
_diffrn_radiation_monochromator graphite
_diffrn_radiation_source 'micro-focus sealed tube'
_diffrn_radiation_type MoK\a
_diffrn_radiation_wavelength 0.71073
_diffrn_reflns_av_R_equivalents 0.1126
_diffrn_reflns_av_unetI/netI 0.0832
_diffrn_reflns_limit_h_max 10
_diffrn_reflns_limit_h_min -10
_diffrn_reflns_limit_k_max 24
_diffrn_reflns_limit_k_min -24
_diffrn_reflns_limit_l_max 20
_diffrn_reflns_limit_l_min -22
_diffrn_reflns_number 43009
_diffrn_reflns_theta_full 25.242
_diffrn_reflns_theta_max 29.274
_diffrn_reflns_theta_min 3.712
_exptl_absorpt_coefficient_mu 0.872
_exptl_absorpt_correction_T_max 0.7300
_exptl_absorpt_correction_T_min 0.6725
_exptl_absorpt_correction_type multi-scan
_exptl_absorpt_process_details
;
(SADABS; Krause <i>et al.</i>,  2015)
;
_exptl_crystal_colour 'orange yellow'
_exptl_crystal_density_diffrn 1.425
_exptl_crystal_description platelet
_exptl_crystal_F_000 976
_exptl_crystal_size_max 0.1
_exptl_crystal_size_mid 0.07
_exptl_crystal_size_min 0.01
_refine_diff_density_max 1.426
_refine_diff_density_min -0.496
_refine_ls_extinction_method none
_refine_ls_goodness_of_fit_ref 1.029
_refine_ls_hydrogen_treatment constr
_refine_ls_matrix_type full
_refine_ls_number_parameters 272
_refine_ls_number_reflns 5657
_refine_ls_number_restraints 0
_refine_ls_restrained_S_all 1.029
_refine_ls_R_factor_all 0.0913
_refine_ls_R_factor_gt 0.0530
_refine_ls_shift/su_max 0.001
_refine_ls_shift/su_mean 0.000
_refine_ls_structure_factor_coef Fsqd
_refine_ls_weighting_details 'w=1/[\s^2^(Fo^2^)+(0.0664P)^2^+1.8414P] where P=(Fo^2^+2Fc^2^)/3'
_refine_ls_weighting_scheme calc
_refine_ls_wR_factor_gt 0.1252
_refine_ls_wR_factor_ref 0.1441
_reflns_number_gt 3907
_reflns_number_total 5657
_reflns_threshold_expression 'I > 2\s(I)'
_cod_data_source_file zl5019sup1.cif
_cod_data_source_block I
_cod_original_cell_volume 2194.8(5)
_cod_original_sg_symbol_H-M 'P 21/c'
_cod_database_code 2243882
_shelx_space_group_comment
;
The symmetry employed for this shelxl refinement is uniquely defined
by the following loop, which should always be used as a source of
symmetry information in preference to the above space-group names.
They are only intended as comments.
;

loop_
_space_group_symop_operation_xyz
'x, y, z'
'-x, y+1/2, -z+1/2'
'-x, -y, -z'
'x, -y-1/2, z-1/2'

loop_
_atom_site_type_symbol
_atom_site_label
_atom_site_fract_x
_atom_site_fract_y
_atom_site_fract_z
_atom_site_U_iso_or_equiv
_atom_site_adp_type
_atom_site_calc_flag
_atom_site_occupancy
_atom_site_disorder_assembly
_atom_site_disorder_group
Fe Fe1 0.39674(5) 0.81999(2) 0.74273(2) 0.01578(14) Uani d 1 . .
S S1 0.61309(10) 0.63480(5) 0.64301(5) 0.0248(2) Uani d 1 . .
P P1 0.35129(10) 0.65181(4) 0.64545(5) 0.01527(18) Uani d 1 . .
O O1 0.7131(3) 0.95064(13) 0.44772(14) 0.0292(5) Uani d 1 . .
C C1 0.2847(4) 0.74695(16) 0.65962(17) 0.0147(6) Uani d 1 . .
C C2 0.3485(4) 0.81389(16) 0.62101(17) 0.0151(6) Uani d 1 . .
C C3 0.2527(4) 0.87556(17) 0.65055(18) 0.0183(6) Uani d 1 . .
H H3 0.267892 0.926260 0.635831 0.022 Uiso calc 1 . .
C C4 0.1317(4) 0.84957(18) 0.70518(19) 0.0196(6) Uani d 1 . .
H H4 0.051683 0.879705 0.732889 0.024 Uiso calc 1 . .
C C5 0.1495(4) 0.77100(17) 0.71171(18) 0.0181(6) Uani d 1 . .
H H5 0.084008 0.739506 0.744651 0.022 Uiso calc 1 . .
C C6 0.6382(4) 0.8733(2) 0.7754(2) 0.0296(8) Uani d 1 . .
H H6 0.699427 0.906469 0.742541 0.036 Uiso calc 1 . .
C C7 0.6625(5) 0.7957(2) 0.7792(2) 0.0344(9) Uani d 1 . .
H H7 0.742647 0.767350 0.749659 0.041 Uiso calc 1 . .
C C8 0.5462(5) 0.7670(2) 0.8349(2) 0.0336(9) Uani d 1 . .
H H8 0.534168 0.716032 0.849153 0.040 Uiso calc 1 . .
C C9 0.4507(5) 0.8281(2) 0.86554(19) 0.0287(8) Uani d 1 . .
H H9 0.363864 0.825418 0.904144 0.034 Uiso calc 1 . .
C C10 0.5090(4) 0.89381(19) 0.8279(2) 0.0259(7) Uani d 1 . .
H H10 0.467609 0.943108 0.836689 0.031 Uiso calc 1 . .
C C21 0.4977(4) 0.81952(17) 0.56951(17) 0.0182(6) Uani d 1 . .
H H21 0.573671 0.777207 0.564631 0.022 Uiso calc 1 . .
C C22 0.5325(4) 0.88155(17) 0.52879(17) 0.0192(6) Uani d 1 . .
H H22 0.446573 0.921101 0.528844 0.023 Uiso calc 1 . .
C C23 0.6929(4) 0.89337(17) 0.48403(18) 0.0202(6) Uani d 1 . .
C C24 0.8396(5) 0.8344(2) 0.4856(2) 0.0289(8) Uani d 1 . .
H H24A 0.918833 0.844327 0.442775 0.043 Uiso calc 1 . .
H H24B 0.783093 0.785139 0.477308 0.043 Uiso calc 1 . .
H H24C 0.912153 0.835465 0.537758 0.043 Uiso calc 1 . .
C C111 0.2541(4) 0.60087(16) 0.72528(17) 0.0157(6) Uani d 1 . .
C C112 0.0667(4) 0.58941(18) 0.72292(18) 0.0207(7) Uani d 1 . .
H H112 -0.010291 0.605709 0.677569 0.025 Uiso calc 1 . .
C C113 -0.0085(4) 0.55449(18) 0.78603(19) 0.0246(7) Uani d 1 . .
H H113 -0.136781 0.547765 0.784222 0.029 Uiso calc 1 . .
C C114 0.1032(5) 0.52926(19) 0.8520(2) 0.0265(7) Uani d 1 . .
H H114 0.051826 0.505580 0.895551 0.032 Uiso calc 1 . .
C C115 0.2907(5) 0.53900(19) 0.8537(2) 0.0267(7) Uani d 1 . .
H H115 0.367996 0.520842 0.898038 0.032 Uiso calc 1 . .
C C116 0.3662(4) 0.57508(17) 0.79095(18) 0.0202(6) Uani d 1 . .
H H116 0.494365 0.582127 0.792935 0.024 Uiso calc 1 . .
C C121 0.2198(4) 0.62196(17) 0.55413(17) 0.0172(6) Uani d 1 . .
C C122 0.0639(5) 0.65958(19) 0.5239(2) 0.0258(7) Uani d 1 . .
H H122 0.025180 0.702742 0.550738 0.031 Uiso calc 1 . .
C C123 -0.0366(5) 0.63428(19) 0.4543(2) 0.0294(8) Uani d 1 . .
H H123 -0.143308 0.660150 0.433628 0.035 Uiso calc 1 . .
C C124 0.0204(5) 0.57107(19) 0.41551(19) 0.0257(7) Uani d 1 . .
H H124 -0.046804 0.553753 0.367907 0.031 Uiso calc 1 . .
C C125 0.1738(5) 0.53371(18) 0.4459(2) 0.0253(7) Uani d 1 . .
H H125 0.211159 0.490163 0.419431 0.030 Uiso calc 1 . .
C C126 0.2746(4) 0.55824(17) 0.51434(19) 0.0211(7) Uani d 1 . .
H H126 0.381137 0.531932 0.534462 0.025 Uiso calc 1 . .

loop_
_atom_site_aniso_label
_atom_site_aniso_U_11
_atom_site_aniso_U_22
_atom_site_aniso_U_33
_atom_site_aniso_U_12
_atom_site_aniso_U_13
_atom_site_aniso_U_23
Fe1 0.0149(2) 0.0185(2) 0.0138(2) 0.00177(17) 0.00064(16) -0.00037(17)
S1 0.0137(4) 0.0228(4) 0.0384(5) 0.0056(3) 0.0057(3) 0.0026(3)
P1 0.0126(4) 0.0148(4) 0.0185(4) 0.0030(3) 0.0017(3) 0.0020(3)
O1 0.0346(13) 0.0265(13) 0.0273(13) -0.0097(11) 0.0069(10) 0.0070(10)
C1 0.0107(13) 0.0166(15) 0.0165(14) 0.0022(11) 0.0000(11) 0.0008(11)
C2 0.0122(13) 0.0180(15) 0.0145(14) 0.0019(11) -0.0022(11) 0.0008(11)
C3 0.0205(15) 0.0158(15) 0.0179(15) 0.0014(12) -0.0017(12) 0.0000(12)
C4 0.0136(14) 0.0210(16) 0.0243(16) 0.0060(12) 0.0023(12) -0.0021(13)
C5 0.0092(13) 0.0238(17) 0.0217(15) 0.0022(12) 0.0033(11) 0.0012(12)
C6 0.0207(17) 0.043(2) 0.0235(17) -0.0084(15) -0.0076(13) 0.0031(15)
C7 0.0179(16) 0.055(3) 0.0286(19) 0.0117(16) -0.0066(14) -0.0145(17)
C8 0.043(2) 0.0265(19) 0.0271(18) -0.0002(16) -0.0214(16) 0.0042(15)
C9 0.0310(18) 0.040(2) 0.0150(16) -0.0072(16) 0.0017(13) -0.0031(14)
C10 0.0279(17) 0.0236(18) 0.0247(17) -0.0024(14) -0.0059(13) -0.0083(14)
C21 0.0204(15) 0.0175(15) 0.0164(15) 0.0020(12) 0.0003(12) -0.0009(12)
C22 0.0209(15) 0.0192(16) 0.0174(15) 0.0015(12) 0.0014(12) -0.0006(12)
C23 0.0218(16) 0.0196(16) 0.0188(15) 0.0001(13) -0.0008(12) -0.0028(12)
C24 0.0243(17) 0.030(2) 0.0331(19) 0.0044(14) 0.0069(14) 0.0034(15)
C111 0.0158(14) 0.0145(14) 0.0168(14) 0.0003(11) 0.0008(11) 0.0007(11)
C112 0.0160(14) 0.0256(17) 0.0196(15) -0.0015(13) -0.0038(12) 0.0041(13)
C113 0.0203(16) 0.0262(18) 0.0273(18) -0.0057(13) 0.0024(13) 0.0008(14)
C114 0.0316(18) 0.0254(18) 0.0229(17) -0.0034(14) 0.0046(14) 0.0056(14)
C115 0.0310(18) 0.0242(18) 0.0237(17) 0.0003(14) -0.0049(14) 0.0095(14)
C116 0.0187(15) 0.0168(16) 0.0241(16) 0.0009(12) -0.0030(12) 0.0018(12)
C121 0.0188(14) 0.0190(15) 0.0143(14) 0.0019(12) 0.0037(11) 0.0008(12)
C122 0.0301(18) 0.0209(17) 0.0254(17) 0.0101(14) -0.0032(14) -0.0046(13)
C123 0.036(2) 0.0261(18) 0.0241(17) 0.0089(15) -0.0073(14) -0.0014(14)
C124 0.0356(19) 0.0241(17) 0.0172(16) -0.0054(15) 0.0020(13) -0.0005(13)
C125 0.0314(18) 0.0191(16) 0.0271(18) -0.0006(14) 0.0112(14) -0.0053(13)
C126 0.0215(15) 0.0183(16) 0.0245(16) 0.0023(13) 0.0072(12) -0.0015(13)

loop_
_atom_type_symbol
_atom_type_description
_atom_type_scat_dispersion_real
_atom_type_scat_dispersion_imag
_atom_type_scat_source
C C 0.0033 0.0016 'International Tables Vol C Tables 4.2.6.8 and 6.1.1.4'
H H 0.0000 0.0000 'International Tables Vol C Tables 4.2.6.8 and 6.1.1.4'
O O 0.0106 0.0060 'International Tables Vol C Tables 4.2.6.8 and 6.1.1.4'
P P 0.1023 0.0942 'International Tables Vol C Tables 4.2.6.8 and 6.1.1.4'
S S 0.1246 0.1234 'International Tables Vol C Tables 4.2.6.8 and 6.1.1.4'
Fe Fe 0.3463 0.8444 'International Tables Vol C Tables 4.2.6.8 and 6.1.1.4'

loop_
_geom_angle_atom_site_label_1
_geom_angle_atom_site_label_2
_geom_angle_atom_site_label_3
_geom_angle_site_symmetry_1
_geom_angle_site_symmetry_3
_geom_angle
_geom_angle_publ_flag
C1 Fe1 C2 . . 42.10(11) ?
C1 Fe1 C7 . . 112.69(13) ?
C2 Fe1 C7 . . 111.19(13) ?
C1 Fe1 C8 . . 111.98(13) ?
C2 Fe1 C8 . . 139.56(14) ?
C7 Fe1 C8 . . 40.60(16) ?
C1 Fe1 C5 . . 41.60(11) ?
C2 Fe1 C5 . . 69.73(12) ?
C7 Fe1 C5 . . 142.26(15) ?
C8 Fe1 C5 . . 113.44(14) ?
C1 Fe1 C3 . . 69.37(12) ?
C2 Fe1 C3 . . 40.80(11) ?
C7 Fe1 C3 . . 138.11(14) ?
C8 Fe1 C3 . . 178.29(14) ?
C5 Fe1 C3 . . 68.27(12) ?
C1 Fe1 C6 . . 140.55(13) ?
C2 Fe1 C6 . . 111.05(13) ?
C7 Fe1 C6 . . 40.06(15) ?
C8 Fe1 C6 . . 67.70(15) ?
C5 Fe1 C6 . . 177.42(14) ?
C3 Fe1 C6 . . 110.59(14) ?
C1 Fe1 C10 . . 179.48(13) ?
C2 Fe1 C10 . . 138.35(13) ?
C7 Fe1 C10 . . 67.51(14) ?
C8 Fe1 C10 . . 67.83(14) ?
C5 Fe1 C10 . . 137.97(13) ?
C3 Fe1 C10 . . 110.83(13) ?
C6 Fe1 C10 . . 39.90(14) ?
C1 Fe1 C9 . . 139.22(13) ?
C2 Fe1 C9 . . 178.56(13) ?
C7 Fe1 C9 . . 68.00(14) ?
C8 Fe1 C9 . . 40.52(15) ?
C5 Fe1 C9 . . 111.67(13) ?
C3 Fe1 C9 . . 139.05(13) ?
C6 Fe1 C9 . . 67.54(14) ?
C10 Fe1 C9 . . 40.33(14) ?
C1 Fe1 C4 . . 69.08(12) ?
C2 Fe1 C4 . . 68.66(12) ?
C7 Fe1 C4 . . 177.37(15) ?
C8 Fe1 C4 . . 141.06(15) ?
C5 Fe1 C4 . . 40.33(12) ?
C3 Fe1 C4 . . 40.17(12) ?
C6 Fe1 C4 . . 137.36(14) ?
C10 Fe1 C4 . . 110.75(13) ?
C9 Fe1 C4 . . 112.09(13) ?
C1 P1 C121 . . 105.06(14) ?
C1 P1 C111 . . 104.43(13) ?
C121 P1 C111 . . 104.73(14) ?
C1 P1 S1 . . 115.62(10) ?
C121 P1 S1 . . 112.86(10) ?
C111 P1 S1 . . 113.10(10) ?
C5 C1 C2 . . 106.8(2) ?
C5 C1 P1 . . 125.0(2) ?
C2 C1 P1 . . 128.2(2) ?
C5 C1 Fe1 . . 69.82(17) ?
C2 C1 Fe1 . . 69.23(16) ?
P1 C1 Fe1 . . 127.14(15) ?
C3 C2 C21 . . 125.1(3) ?
C3 C2 C1 . . 107.1(2) ?
C21 C2 C1 . . 127.4(3) ?
C3 C2 Fe1 . . 70.03(16) ?
C21 C2 Fe1 . . 120.9(2) ?
C1 C2 Fe1 . . 68.67(16) ?
C4 C3 C2 . . 109.3(3) ?
C4 C3 Fe1 . . 70.58(17) ?
C2 C3 Fe1 . . 69.17(16) ?
C4 C3 H3 . . 125.3 ?
C2 C3 H3 . . 125.3 ?
Fe1 C3 H3 . . 126.5 ?
C3 C4 C5 . . 108.5(3) ?
C3 C4 Fe1 . . 69.25(17) ?
C5 C4 Fe1 . . 69.09(16) ?
C3 C4 H4 . . 125.7 ?
C5 C4 H4 . . 125.7 ?
Fe1 C4 H4 . . 127.5 ?
C4 C5 C1 . . 108.3(3) ?
C4 C5 Fe1 . . 70.58(17) ?
C1 C5 Fe1 . . 68.58(16) ?
C4 C5 H5 . . 125.9 ?
C1 C5 H5 . . 125.9 ?
Fe1 C5 H5 . . 126.5 ?
C10 C6 C7 . . 108.8(3) ?
C10 C6 Fe1 . . 70.49(19) ?
C7 C6 Fe1 . . 69.8(2) ?
C10 C6 H6 . . 125.6 ?
C7 C6 H6 . . 125.6 ?
Fe1 C6 H6 . . 125.7 ?
C6 C7 C8 . . 107.9(3) ?
C6 C7 Fe1 . . 70.16(19) ?
C8 C7 Fe1 . . 69.70(19) ?
C6 C7 H7 . . 126.1 ?
C8 C7 H7 . . 126.1 ?
Fe1 C7 H7 . . 125.7 ?
C7 C8 C9 . . 107.9(3) ?
C7 C8 Fe1 . . 69.70(19) ?
C9 C8 Fe1 . . 70.38(19) ?
C7 C8 H8 . . 126.1 ?
C9 C8 H8 . . 126.1 ?
Fe1 C8 H8 . . 125.4 ?
C10 C9 C8 . . 107.4(3) ?
C10 C9 Fe1 . . 69.82(18) ?
C8 C9 Fe1 . . 69.10(18) ?
C10 C9 H9 . . 126.3 ?
C8 C9 H9 . . 126.3 ?
Fe1 C9 H9 . . 126.3 ?
C6 C10 C9 . . 108.1(3) ?
C6 C10 Fe1 . . 69.62(19) ?
C9 C10 Fe1 . . 69.85(18) ?
C6 C10 H10 . . 126.0 ?
C9 C10 H10 . . 126.0 ?
Fe1 C10 H10 . . 126.1 ?
C22 C21 C2 . . 123.1(3) ?
C22 C21 H21 . . 118.4 ?
C2 C21 H21 . . 118.4 ?
C21 C22 C23 . . 125.3(3) ?
C21 C22 H22 . . 117.3 ?
C23 C22 H22 . . 117.3 ?
O1 C23 C22 . . 121.3(3) ?
O1 C23 C24 . . 118.8(3) ?
C22 C23 C24 . . 119.8(3) ?
C23 C24 H24A . . 109.5 ?
C23 C24 H24B . . 109.5 ?
H24A C24 H24B . . 109.5 ?
C23 C24 H24C . . 109.5 ?
H24A C24 H24C . . 109.5 ?
H24B C24 H24C . . 109.5 ?
C116 C111 C112 . . 119.3(3) ?
C116 C111 P1 . . 120.1(2) ?
C112 C111 P1 . . 120.6(2) ?
C113 C112 C111 . . 120.6(3) ?
C113 C112 H112 . . 119.7 ?
C111 C112 H112 . . 119.7 ?
C112 C113 C114 . . 120.2(3) ?
C112 C113 H113 . . 119.9 ?
C114 C113 H113 . . 119.9 ?
C113 C114 C115 . . 119.4(3) ?
C113 C114 H114 . . 120.3 ?
C115 C114 H114 . . 120.3 ?
C116 C115 C114 . . 120.6(3) ?
C116 C115 H115 . . 119.7 ?
C114 C115 H115 . . 119.7 ?
C115 C116 C111 . . 120.0(3) ?
C115 C116 H116 . . 120.0 ?
C111 C116 H116 . . 120.0 ?
C122 C121 C126 . . 119.3(3) ?
C122 C121 P1 . . 121.6(2) ?
C126 C121 P1 . . 119.1(2) ?
C121 C122 C123 . . 120.3(3) ?
C121 C122 H122 . . 119.9 ?
C123 C122 H122 . . 119.9 ?
C124 C123 C122 . . 119.6(3) ?
C124 C123 H123 . . 120.2 ?
C122 C123 H123 . . 120.2 ?
C125 C124 C123 . . 119.9(3) ?
C125 C124 H124 . . 120.0 ?
C123 C124 H124 . . 120.0 ?
C124 C125 C126 . . 121.1(3) ?
C124 C125 H125 . . 119.5 ?
C126 C125 H125 . . 119.5 ?
C125 C126 C121 . . 119.9(3) ?
C125 C126 H126 . . 120.1 ?
C121 C126 H126 . . 120.1 ?

loop_
_geom_bond_atom_site_label_1
_geom_bond_atom_site_label_2
_geom_bond_site_symmetry_2
_geom_bond_distance
_geom_bond_publ_flag
Fe1 C1 . 2.028(3) ?
Fe1 C2 . 2.035(3) ?
Fe1 C7 . 2.043(3) ?
Fe1 C8 . 2.043(3) ?
Fe1 C5 . 2.045(3) ?
Fe1 C3 . 2.047(3) ?
Fe1 C6 . 2.048(3) ?
Fe1 C10 . 2.059(3) ?
Fe1 C9 . 2.060(3) ?
Fe1 C4 . 2.064(3) ?
S1 P1 . 1.9560(11) ?
P1 C1 . 1.795(3) ?
P1 C121 . 1.812(3) ?
P1 C111 . 1.816(3) ?
O1 C23 . 1.208(4) ?
C1 C5 . 1.446(4) ?
C1 C2 . 1.459(4) ?
C2 C3 . 1.423(4) ?
C2 C21 . 1.459(4) ?
C3 C4 . 1.412(4) ?
C3 H3 . 0.9500 ?
C4 C5 . 1.417(4) ?
C4 H4 . 0.9500 ?
C5 H5 . 0.9500 ?
C6 C10 . 1.401(5) ?
C6 C7 . 1.401(5) ?
C6 H6 . 0.9500 ?
C7 C8 . 1.417(6) ?
C7 H7 . 0.9500 ?
C8 C9 . 1.421(5) ?
C8 H8 . 0.9500 ?
C9 C10 . 1.420(5) ?
C9 H9 . 0.9500 ?
C10 H10 . 0.9500 ?
C21 C22 . 1.340(4) ?
C21 H21 . 0.9500 ?
C22 C23 . 1.470(4) ?
C22 H22 . 0.9500 ?
C23 C24 . 1.509(4) ?
C24 H24A . 0.9800 ?
C24 H24B . 0.9800 ?
C24 H24C . 0.9800 ?
C111 C116 . 1.391(4) ?
C111 C112 . 1.392(4) ?
C112 C113 . 1.384(4) ?
C112 H112 . 0.9500 ?
C113 C114 . 1.390(5) ?
C113 H113 . 0.9500 ?
C114 C115 . 1.390(5) ?
C114 H114 . 0.9500 ?
C115 C116 . 1.389(4) ?
C115 H115 . 0.9500 ?
C116 H116 . 0.9500 ?
C121 C122 . 1.386(4) ?
C121 C126 . 1.399(4) ?
C122 C123 . 1.396(4) ?
C122 H122 . 0.9500 ?
C123 C124 . 1.389(5) ?
C123 H123 . 0.9500 ?
C124 C125 . 1.370(5) ?
C124 H124 . 0.9500 ?
C125 C126 . 1.377(5) ?
C125 H125 . 0.9500 ?
C126 H126 . 0.9500 ?

loop_
_geom_hbond_atom_site_label_D
_geom_hbond_atom_site_label_H
_geom_hbond_atom_site_label_A
_geom_hbond_site_symmetry_A
_geom_hbond_distance_DH
_geom_hbond_distance_HA
_geom_hbond_distance_DA
_geom_hbond_angle_DHA
_geom_hbond_publ_flag
C22 H22 O1 3_676 0.95 2.63 3.548(4) 163.7 yes
C112 H112 S1 1_455 0.95 2.83 3.576(3) 136.2 yes
C116 H116 S1 . 0.95 2.89 3.374(3) 113.1 yes
C21 H21 S1 . 0.95 2.87 3.604(3) 134.9 yes

_cod_database_fobs_code 2243882
